data_7211180
loop_
_publ_author_name
'Yi, Fei-Yan'
'Dang, Song'
'Yang, Weiting'
'Sun, Zhong-Ming'

_publ_section_title
;
 Construction of porous Mn(ii)-based metal--organic frameworks by flexible
 hexacarboxylic acid and rigid coligands
;
_journal_issue 41
_journal_name_full CrystEngComm
_journal_page_first 8320
_journal_paper_doi 10.1039/c3ce41406j
_journal_volume 15
_journal_year 2013
_chemical_formula_sum 'C64 H50 Mn3 N4 O19'
_chemical_formula_weight 1343.90
_chemical_name_systematic
; 
 ? 
;
_space_group_IT_number 15
_symmetry_cell_setting monoclinic
_symmetry_space_group_name_Hall '-C 2yc'
_symmetry_space_group_name_H-M 'C 1 2/c 1'
_atom_sites_solution_hydrogens geom
_atom_sites_solution_primary direct
_atom_sites_solution_secondary difmap
_audit_creation_method SHELXL-97
_cell_angle_alpha 90.00
_cell_angle_beta 110.129(4)
_cell_angle_gamma 90.00
_cell_formula_units_Z 4
_cell_length_a 29.960(7)
_cell_length_b 20.191(5)
_cell_length_c 16.386(4)
_cell_measurement_temperature 273(2)
_cell_measurement_theta_max 25.96
_cell_measurement_theta_min 1.24
_cell_volume 9307(4)
_computing_structure_refinement 'SHELXL-97 (Sheldrick, 1997)'
_computing_structure_solution 'SHELXS-97 (Sheldrick, 1990)'
_diffrn_ambient_temperature 273(2)
_diffrn_measured_fraction_theta_full 0.992
_diffrn_measured_fraction_theta_max 0.992
_diffrn_radiation_monochromator graphite
_diffrn_radiation_source 'fine-focus sealed tube'
_diffrn_radiation_type MoK\a
_diffrn_radiation_wavelength 0.71073
_diffrn_reflns_av_R_equivalents 0.0739
_diffrn_reflns_av_sigmaI/netI 0.0904
_diffrn_reflns_limit_h_max 36
_diffrn_reflns_limit_h_min -29
_diffrn_reflns_limit_k_max 24
_diffrn_reflns_limit_k_min -17
_diffrn_reflns_limit_l_max 18
_diffrn_reflns_limit_l_min -20
_diffrn_reflns_number 24906
_diffrn_reflns_theta_full 25.96
_diffrn_reflns_theta_max 25.96
_diffrn_reflns_theta_min 1.24
_exptl_absorpt_coefficient_mu 0.452
_exptl_absorpt_correction_T_max 0.7453
_exptl_absorpt_correction_T_min 0.6337
_exptl_absorpt_correction_type multi-scan
_exptl_absorpt_process_details 'Sheldrick, G. M. (2008). SADABS'
_exptl_crystal_colour colorless
_exptl_crystal_density_diffrn 0.959
_exptl_crystal_density_method 'not measured'
_exptl_crystal_description brick
_exptl_crystal_F_000 2756
_exptl_crystal_size_max 0.45
_exptl_crystal_size_mid 0.33
_exptl_crystal_size_min 0.25
_platon_squeeze_details
;
the contribution of 3 DMF moleculs were removed by the SQUEEZE process.
;
_refine_diff_density_max 2.327
_refine_diff_density_min -1.219
_refine_diff_density_rms 0.134
_refine_ls_extinction_method none
_refine_ls_goodness_of_fit_ref 1.006
_refine_ls_hydrogen_treatment constr
_refine_ls_matrix_type full
_refine_ls_number_parameters 408
_refine_ls_number_reflns 9037
_refine_ls_number_restraints 0
_refine_ls_restrained_S_all 1.006
_refine_ls_R_factor_all 0.1427
_refine_ls_R_factor_gt 0.0977
_refine_ls_shift/su_max 0.000
_refine_ls_shift/su_mean 0.000
_refine_ls_structure_factor_coef Fsqd
_refine_ls_weighting_details 'calc w=1/[\s^2^(Fo^2^)+(0.1863P)^2^+0.0000P] where P=(Fo^2^+2Fc^2^)/3'
_refine_ls_weighting_scheme calc
_refine_ls_wR_factor_gt 0.2750
_refine_ls_wR_factor_ref 0.3136
_reflns_number_gt 4599
_reflns_number_total 9037
_reflns_threshold_expression >2sigma(I)
_cod_data_source_file c3ce41406j.txt
_cod_data_source_block 2
_cod_original_sg_symbol_H-M C2/c
_cod_database_code 7211180

loop_
_symmetry_equiv_pos_as_xyz
'x, y, z'
'-x, y, -z+1/2'
'x+1/2, y+1/2, z'
'-x+1/2, y+1/2, -z+1/2'
'-x, -y, -z'
'x, -y, z-1/2'
'-x+1/2, -y+1/2, -z'
'x+1/2, -y+1/2, z-1/2'

loop_
_atom_site_label
_atom_site_type_symbol
_atom_site_fract_x
_atom_site_fract_y
_atom_site_fract_z
_atom_site_U_iso_or_equiv
_atom_site_adp_type
_atom_site_occupancy
_atom_site_symmetry_multiplicity
_atom_site_calc_flag
_atom_site_refinement_flags
Mn1 Mn 0.7500 0.2500 1.0000 0.0284(3) Uani 1 2 d S
Mn2 Mn 0.76663(3) 0.08717(4) 1.04034(6) 0.0516(3) Uani 1 1 d .
N1 N 0.7632(2) -0.0140(3) 1.0797(4) 0.0660(15) Uani 1 1 d .
N2 N 0.7559(2) -0.1228(3) 1.0697(4) 0.0625(14) Uani 1 1 d .
O1 O 1.0000 0.3203(3) 0.7500 0.0717(18) Uani 1 2 d S
O2 O 0.98073(16) 0.2884(3) 0.9397(4) 0.0820(15) Uani 1 1 d .
O3 O 1.09240(16) 0.3040(2) 1.0496(3) 0.0665(12) Uani 1 1 d .
O4 O 1.12066(16) 0.3275(2) 0.8741(3) 0.0711(13) Uani 1 1 d .
O5 O 0.83277(19) 0.0928(3) 1.0133(4) 0.0911(17) Uani 1 1 d .
O6 O 0.81261(13) 0.1861(2) 1.0564(3) 0.0610(11) Uani 1 1 d .
O7 O 1.21843(17) 0.3441(2) 1.4421(3) 0.0670(12) Uani 1 1 d .
O8 O 1.2209(2) 0.4454(3) 1.3997(3) 0.0815(15) Uani 1 1 d .
O9 O 1.22870(15) 0.2732(2) 0.6078(3) 0.0556(11) Uani 1 1 d .
O10 O 1.24279(16) 0.3804(2) 0.6383(3) 0.0675(12) Uani 1 1 d .
C1 C 1.04737(19) 0.3109(3) 0.8984(4) 0.0502(14) Uani 1 1 d .
C2 C 1.0146(2) 0.2564(3) 0.9108(4) 0.0600(16) Uani 1 1 d .
H2A H 1.0326 0.2251 0.9536 0.072 Uiso 1 1 d R
H2B H 0.9994 0.2335 0.8570 0.072 Uiso 1 1 d R
C3 C 1.0690(2) 0.3495(3) 0.9827(4) 0.0571(16) Uani 1 1 d .
H3A H 1.0443 0.3719 0.9969 0.068 Uiso 1 1 d R
H3B H 1.0909 0.3820 0.9759 0.068 Uiso 1 1 d R
C4 C 1.0881(2) 0.2765(4) 0.8743(4) 0.0646(18) Uani 1 1 d .
H4A H 1.0754 0.2561 0.8181 0.077 Uiso 1 1 d R
H4B H 1.1031 0.2431 0.9165 0.077 Uiso 1 1 d R
C5 C 1.0208(2) 0.3571(3) 0.8261(4) 0.0615(17) Uani 1 1 d .
H5A H 1.0420 0.3896 0.8168 0.074 Uiso 1 1 d R
H5B H 0.9964 0.3796 0.8409 0.074 Uiso 1 1 d R
C6 C 0.9480(2) 0.2505(4) 0.9593(5) 0.0681(18) Uani 1 1 d .
C7 C 0.9419(3) 0.1840(4) 0.9446(6) 0.081(2) Uani 1 1 d .
H7A H 0.9603 0.1605 0.9190 0.097 Uiso 1 1 calc R
C8 C 0.9063(2) 0.1516(4) 0.9697(5) 0.080(2) Uani 1 1 d .
H8A H 0.9020 0.1061 0.9617 0.096 Uiso 1 1 calc R
C9 C 0.8779(2) 0.1868(4) 1.0057(4) 0.0636(17) Uani 1 1 d .
C10 C 0.8857(2) 0.2542(4) 1.0200(5) 0.071(2) Uani 1 1 d .
H10A H 0.8667 0.2786 1.0435 0.085 Uiso 1 1 calc R
C11 C 0.9204(3) 0.2841(4) 0.9999(6) 0.083(2) Uani 1 1 d .
H11A H 0.9264 0.3287 1.0133 0.100 Uiso 1 1 calc R
C12 C 0.8397(2) 0.1531(4) 1.0266(4) 0.0611(17) Uani 1 1 d .
C13 C 1.1187(2) 0.3279(3) 1.1284(4) 0.0597(17) Uani 1 1 d .
C14 C 1.1415(3) 0.2789(4) 1.1911(4) 0.0698(19) Uani 1 1 d .
H14A H 1.1381 0.2341 1.1774 0.084 Uiso 1 1 calc R
C15 C 1.1685(2) 0.3002(4) 1.2723(4) 0.0684(18) Uani 1 1 d .
H15A H 1.1826 0.2687 1.3147 0.082 Uiso 1 1 calc R
C16 C 1.1757(2) 0.3656(3) 1.2938(4) 0.0539(15) Uani 1 1 d .
C17 C 1.1547(3) 0.4120(4) 1.2327(4) 0.079(2) Uani 1 1 d .
H17A H 1.1601 0.4566 1.2463 0.095 Uiso 1 1 calc R
C18 C 1.1248(3) 0.3931(4) 1.1482(4) 0.077(2) Uani 1 1 d .
H18A H 1.1095 0.4250 1.1071 0.092 Uiso 1 1 calc R
C19 C 1.2064(2) 0.3851(4) 1.3829(4) 0.0610(17) Uani 1 1 d .
C20 C 1.1480(2) 0.3210(3) 0.8214(4) 0.0572(16) Uani 1 1 d .
C21 C 1.1504(2) 0.2643(3) 0.7773(4) 0.0618(17) Uani 1 1 d .
H21A H 1.1350 0.2258 0.7842 0.074 Uiso 1 1 calc R
C22 C 1.1772(2) 0.2663(3) 0.7208(4) 0.0573(16) Uani 1 1 d .
H22A H 1.1787 0.2287 0.6889 0.069 Uiso 1 1 calc R
C23 C 1.2005(2) 0.3219(3) 0.7124(4) 0.0509(14) Uani 1 1 d .
C24 C 1.2001(2) 0.3769(4) 0.7631(4) 0.0687(19) Uani 1 1 d .
H24A H 1.2180 0.4142 0.7614 0.082 Uiso 1 1 calc R
C25 C 1.1726(2) 0.3758(3) 0.8167(4) 0.0617(17) Uani 1 1 d .
H25A H 1.1713 0.4129 0.8493 0.074 Uiso 1 1 calc R
C26 C 1.2266(2) 0.3252(3) 0.6491(4) 0.0534(15) Uani 1 1 d .
C27 C 0.7571(4) -0.0387(3) 1.1542(6) 0.094(3) Uani 1 1 d .
H27A H 0.7549 -0.0118 1.2010 0.113 Uiso 1 1 d R
C28 C 0.7520(4) -0.1038(4) 1.1478(5) 0.094(3) Uani 1 1 d .
H28A H 0.7467 -0.1318 1.1886 0.113 Uiso 1 1 calc R
C29 C 0.7614(2) -0.0681(3) 1.0301(4) 0.0561(17) Uani 1 1 d .
H29A H 0.7637 -0.0669 0.9750 0.067 Uiso 1 1 calc R
C30 C 0.7526(2) -0.1878(3) 1.0341(4) 0.0570(15) Uani 1 1 d .
C31 C 0.7234(3) -0.2328(3) 1.0492(5) 0.073(2) Uani 1 1 d .
H31A H 0.7055 -0.2216 1.0837 0.087 Uiso 1 1 calc R
C32 C 0.7196(3) -0.2954(3) 1.0141(5) 0.074(2) Uani 1 1 d .
H32A H 0.6972 -0.3216 1.0301 0.111 Uiso 1 1 d R

loop_
_atom_site_aniso_label
_atom_site_aniso_U_11
_atom_site_aniso_U_22
_atom_site_aniso_U_33
_atom_site_aniso_U_23
_atom_site_aniso_U_13
_atom_site_aniso_U_12
Mn1 0.0340(6) 0.0244(5) 0.0318(6) 0.0007(4) 0.0175(4) -0.0021(4)
Mn2 0.0654(7) 0.0399(5) 0.0598(7) 0.0016(4) 0.0346(5) 0.0002(4)
N1 0.090(4) 0.053(3) 0.066(4) 0.008(3) 0.041(3) 0.006(3)
N2 0.089(4) 0.041(3) 0.069(4) -0.002(3) 0.041(3) -0.002(3)
O1 0.071(4) 0.079(5) 0.051(4) 0.000 0.003(3) 0.000
O2 0.062(3) 0.082(4) 0.125(4) -0.001(3) 0.062(3) -0.004(3)
O3 0.086(3) 0.058(3) 0.045(2) 0.003(2) 0.009(2) -0.001(2)
O4 0.073(3) 0.089(4) 0.074(3) -0.019(3) 0.055(2) -0.020(3)
O5 0.086(4) 0.061(3) 0.144(5) -0.001(3) 0.062(4) -0.005(3)
O6 0.046(2) 0.080(3) 0.062(3) 0.014(2) 0.026(2) 0.006(2)
O7 0.094(3) 0.053(3) 0.050(3) 0.007(2) 0.020(2) 0.015(2)
O8 0.111(4) 0.062(3) 0.054(3) 0.004(2) 0.005(3) -0.003(3)
O9 0.071(3) 0.046(2) 0.064(3) -0.004(2) 0.042(2) 0.000(2)
O10 0.090(3) 0.051(3) 0.081(3) -0.006(2) 0.055(3) -0.011(2)
C1 0.044(3) 0.065(4) 0.047(3) 0.004(3) 0.024(3) -0.001(3)
C2 0.054(3) 0.064(4) 0.074(4) 0.000(3) 0.036(3) 0.000(3)
C3 0.053(4) 0.082(5) 0.040(3) -0.003(3) 0.020(3) -0.005(3)
C4 0.054(4) 0.092(5) 0.052(4) 0.000(3) 0.025(3) -0.018(3)
C5 0.060(4) 0.067(4) 0.056(4) 0.003(3) 0.018(3) -0.007(3)
C6 0.067(4) 0.062(4) 0.090(5) -0.002(4) 0.045(4) 0.000(4)
C7 0.076(5) 0.066(5) 0.129(7) 0.002(4) 0.071(5) 0.003(4)
C8 0.068(4) 0.062(5) 0.132(7) 0.004(4) 0.061(5) 0.005(4)
C9 0.048(4) 0.074(5) 0.078(5) 0.002(4) 0.033(3) 0.006(3)
C10 0.068(4) 0.056(4) 0.106(6) -0.012(4) 0.053(4) 0.000(3)
C11 0.075(5) 0.070(5) 0.131(7) -0.021(5) 0.068(5) -0.016(4)
C12 0.054(4) 0.061(4) 0.078(5) 0.010(4) 0.035(3) 0.012(3)
C13 0.067(4) 0.070(5) 0.040(3) 0.003(3) 0.017(3) 0.006(3)
C14 0.093(5) 0.053(4) 0.057(4) 0.005(3) 0.018(4) 0.007(4)
C15 0.071(4) 0.067(5) 0.057(4) 0.016(3) 0.008(3) 0.019(4)
C16 0.068(4) 0.044(4) 0.052(4) 0.006(3) 0.023(3) 0.004(3)
C17 0.114(6) 0.058(5) 0.051(4) 0.008(3) 0.009(4) -0.002(4)
C18 0.099(6) 0.060(5) 0.053(4) 0.015(3) 0.004(4) 0.002(4)
C19 0.060(4) 0.074(5) 0.046(4) 0.008(4) 0.014(3) 0.007(4)
C20 0.048(3) 0.077(5) 0.056(4) -0.005(3) 0.030(3) -0.003(3)
C21 0.061(4) 0.059(4) 0.077(5) 0.000(3) 0.038(3) -0.006(3)
C22 0.068(4) 0.054(4) 0.054(4) -0.004(3) 0.027(3) -0.011(3)
C23 0.049(3) 0.051(4) 0.060(4) 0.001(3) 0.027(3) -0.004(3)
C24 0.080(5) 0.075(5) 0.067(4) -0.018(4) 0.045(4) -0.016(4)
C25 0.073(4) 0.067(4) 0.061(4) -0.023(3) 0.043(3) -0.024(3)
C26 0.047(3) 0.058(4) 0.060(4) 0.002(3) 0.023(3) 0.000(3)
C27 0.171(9) 0.040(4) 0.101(6) -0.003(4) 0.086(6) 0.007(5)
C28 0.177(9) 0.052(4) 0.084(6) 0.008(4) 0.083(6) 0.008(5)
C29 0.084(5) 0.022(3) 0.080(4) 0.012(3) 0.051(4) 0.010(3)
C30 0.073(4) 0.039(3) 0.067(4) 0.009(3) 0.035(3) 0.008(3)
C31 0.105(6) 0.038(4) 0.099(6) 0.008(3) 0.066(5) 0.007(3)
C32 0.095(5) 0.047(4) 0.102(6) -0.004(4) 0.062(5) -0.011(4)

loop_
_atom_type_symbol
_atom_type_description
_atom_type_scat_dispersion_real
_atom_type_scat_dispersion_imag
_atom_type_scat_source
C C 0.0033 0.0016 'International Tables Vol C Tables 4.2.6.8 and 6.1.1.4'
H H 0.0000 0.0000 'International Tables Vol C Tables 4.2.6.8 and 6.1.1.4'
N N 0.0061 0.0033 'International Tables Vol C Tables 4.2.6.8 and 6.1.1.4'
O O 0.0106 0.0060 'International Tables Vol C Tables 4.2.6.8 and 6.1.1.4'
Mn Mn 0.3368 0.7283 'International Tables Vol C Tables 4.2.6.8 and 6.1.1.4'

loop_
_geom_angle_atom_site_label_1
_geom_angle_atom_site_label_2
_geom_angle_atom_site_label_3
_geom_angle
_geom_angle_site_symmetry_1
_geom_angle_site_symmetry_3
O9 Mn1 O9 180.000(1) 2_756 8_456
O9 Mn1 O7 87.72(16) 2_756 2_757
O9 Mn1 O7 92.28(16) 8_456 2_757
O9 Mn1 O7 92.28(16) 2_756 8_455
O9 Mn1 O7 87.72(16) 8_456 8_455
O7 Mn1 O7 180.000(1) 2_757 8_455
O9 Mn1 O6 88.74(15) 2_756 7_657
O9 Mn1 O6 91.26(15) 8_456 7_657
O7 Mn1 O6 81.49(17) 2_757 7_657
O7 Mn1 O6 98.51(17) 8_455 7_657
O9 Mn1 O6 91.26(15) 2_756 .
O9 Mn1 O6 88.74(15) 8_456 .
O7 Mn1 O6 98.51(17) 2_757 .
O7 Mn1 O6 81.49(17) 8_455 .
O6 Mn1 O6 180.000(1) 7_657 .
O10 Mn2 N1 90.19(19) 8_456 .
O10 Mn2 O5 136.1(2) 8_456 .
N1 Mn2 O5 104.5(2) . .
O10 Mn2 O7 92.96(18) 8_456 8_455
N1 Mn2 O7 135.9(2) . 8_455
O5 Mn2 O7 103.2(2) . 8_455
O10 Mn2 O8 127.7(2) 8_456 8_455
N1 Mn2 O8 87.5(2) . 8_455
O5 Mn2 O8 94.6(2) . 8_455
O7 Mn2 O8 56.63(17) 8_455 8_455
O10 Mn2 O6 89.39(17) 8_456 .
N1 Mn2 O6 147.66(19) . .
O5 Mn2 O6 56.52(17) . .
O7 Mn2 O6 76.44(15) 8_455 .
O8 Mn2 O6 117.67(17) 8_455 .
O10 Mn2 C12 115.1(2) 8_456 .
N1 Mn2 C12 129.1(2) . .
O5 Mn2 C12 27.85(18) . .
O7 Mn2 C12 88.56(19) 8_455 .
O8 Mn2 C12 106.3(2) 8_455 .
O6 Mn2 C12 28.76(17) . .
C29 N1 C27 104.4(5) . .
C29 N1 Mn2 125.6(4) . .
C27 N1 Mn2 129.6(5) . .
C29 N2 C28 106.8(6) . .
C29 N2 C30 124.9(5) . .
C28 N2 C30 128.3(6) . .
C5 O1 C5 115.9(8) 2_756 .
C6 O2 C2 118.6(6) . .
C13 O3 C3 118.7(5) . .
C20 O4 C4 119.2(5) . .
C12 O5 Mn2 97.2(4) . .
C12 O6 Mn1 135.3(4) . .
C12 O6 Mn2 86.5(4) . .
Mn1 O6 Mn2 93.90(14) . .
C19 O7 Mn1 153.1(4) . 2_757
C19 O7 Mn2 95.2(4) . 8_556
Mn1 O7 Mn2 98.68(18) 2_757 8_556
C19 O8 Mn2 89.1(4) . 8_556
C26 O9 Mn1 135.4(4) . 2_756
C26 O10 Mn2 130.1(4) . 8
C5 C1 C3 109.9(6) . .
C5 C1 C2 111.1(5) . .
C3 C1 C2 109.8(5) . .
C5 C1 C4 108.9(5) . .
C3 C1 C4 109.3(5) . .
C2 C1 C4 107.8(5) . .
O2 C2 C1 106.4(5) . .
O3 C3 C1 108.2(6) . .
O4 C4 C1 106.0(5) . .
O1 C5 C1 108.9(6) . .
C7 C6 O2 124.9(6) . .
C7 C6 C11 119.7(6) . .
O2 C6 C11 115.4(7) . .
C6 C7 C8 117.9(6) . .
C9 C8 C7 121.0(7) . .
C10 C9 C8 119.0(6) . .
C10 C9 C12 120.9(6) . .
C8 C9 C12 120.1(7) . .
C11 C10 C9 120.0(6) . .
C10 C11 C6 122.2(7) . .
O5 C12 O6 119.4(6) . .
O5 C12 C9 120.7(6) . .
O6 C12 C9 119.8(6) . .
O5 C12 Mn2 55.0(3) . .
O6 C12 Mn2 64.7(3) . .
C9 C12 Mn2 171.7(5) . .
O3 C13 C18 124.2(6) . .
O3 C13 C14 114.9(6) . .
C18 C13 C14 120.9(6) . .
C15 C14 C13 117.5(7) . .
C16 C15 C14 122.9(6) . .
C17 C16 C15 119.0(6) . .
C17 C16 C19 121.1(6) . .
C15 C16 C19 120.0(6) . .
C16 C17 C18 120.8(7) . .
C13 C18 C17 118.8(6) . .
O7 C19 O8 118.8(6) . .
O7 C19 C16 120.7(7) . .
O8 C19 C16 120.6(6) . .
C25 C20 C21 121.9(6) . .
C25 C20 O4 114.2(6) . .
C21 C20 O4 123.9(6) . .
C20 C21 C22 117.7(6) . .
C23 C22 C21 121.1(6) . .
C22 C23 C24 119.4(6) . .
C22 C23 C26 121.2(6) . .
C24 C23 C26 119.5(5) . .
C23 C24 C25 119.5(6) . .
C20 C25 C24 120.2(6) . .
O10 C26 O9 124.9(6) . .
O10 C26 C23 117.2(6) . .
O9 C26 C23 117.8(5) . .
C28 C27 N1 109.4(7) . .
C27 C28 N2 107.8(6) . .
N2 C29 N1 111.5(5) . .
C31 C30 C32 120.2(6) . 7_647
C31 C30 N2 120.3(6) . .
C32 C30 N2 119.5(6) 7_647 .
C30 C31 C32 120.6(6) . .
C30 C32 C31 119.2(6) 7_647 .

loop_
_geom_bond_atom_site_label_1
_geom_bond_atom_site_label_2
_geom_bond_distance
_geom_bond_site_symmetry_2
Mn1 O9 2.127(4) 2_756
Mn1 O9 2.127(4) 8_456
Mn1 O7 2.188(4) 2_757
Mn1 O7 2.188(4) 8_455
Mn1 O6 2.201(4) 7_657
Mn1 O6 2.201(4) .
Mn2 O10 2.075(4) 8_456
Mn2 N1 2.156(5) .
Mn2 O5 2.177(5) .
Mn2 O7 2.237(5) 8_455
Mn2 O8 2.334(5) 8_455
Mn2 O6 2.390(5) .
Mn2 C12 2.638(7) .
N1 C29 1.351(8) .
N1 C27 1.387(9) .
N2 C29 1.320(7) .
N2 C28 1.377(8) .
N2 C30 1.427(8) .
O1 C5 1.400(7) 2_756
O1 C5 1.400(7) .
O2 C6 1.367(8) .
O2 C2 1.415(7) .
O3 C13 1.350(7) .
O3 C3 1.416(7) .
O4 C20 1.386(7) .
O4 C4 1.418(7) .
O5 C12 1.242(8) .
O6 C12 1.271(7) .
O7 C19 1.231(7) .
O7 Mn1 2.188(4) 2_757
O7 Mn2 2.237(5) 8_556
O8 C19 1.290(8) .
O8 Mn2 2.334(5) 8_556
O9 C26 1.262(7) .
O9 Mn1 2.127(4) 2_756
O10 C26 1.250(7) .
O10 Mn2 2.075(4) 8
C1 C5 1.504(8) .
C1 C3 1.524(8) .
C1 C2 1.534(8) .
C1 C4 1.567(8) .
C6 C7 1.367(10) .
C6 C11 1.400(9) .
C7 C8 1.426(9) .
C8 C9 1.387(9) .
C9 C10 1.386(10) .
C9 C12 1.470(9) .
C10 C11 1.339(9) .
C13 C18 1.353(9) .
C13 C14 1.418(9) .
C14 C15 1.367(9) .
C15 C16 1.365(9) .
C16 C17 1.357(9) .
C16 C19 1.486(9) .
C17 C18 1.419(10) .
C20 C25 1.346(9) .
C20 C21 1.369(9) .
C21 C22 1.419(8) .
C22 C23 1.355(8) .
C23 C24 1.390(9) .
C23 C26 1.500(8) .
C24 C25 1.396(8) .
C27 C28 1.325(10) .
C30 C31 1.342(9) .
C30 C32 1.373(9) 7_647
C31 C32 1.377(9) .
C32 C30 1.373(9) 7_647

loop_
_platon_squeeze_void_nr
_platon_squeeze_void_average_x
_platon_squeeze_void_average_y
_platon_squeeze_void_average_z
_platon_squeeze_void_volume
_platon_squeeze_void_count_electrons
_platon_squeeze_void_content
1 0.000 -0.008 -0.010 2101 902 ' '
2 0.500 -0.159 0.118 2101 902 ' '
